data_4021708
loop_
_publ_author_name
'Leo A. Paquette'
'Yunlong Zhang'

_publ_section_title
;
 From Common Carbohydrates to Enantiopure Cyclooctane Polyols and
 Glycomimetics via Deoxygenative Zirconocene Ring Contraction
;
_journal_name_full 'Journal of Organic Chemistry'
_journal_page_first 4353
_journal_page_last 4363
_journal_paper_doi 10.1021/jo051989g
_journal_volume 71
_journal_year 2006
_chemical_absolute_configuration syn
_chemical_compound_source 'synthesis as described'
_chemical_formula_moiety 'C9 H18 O5'
_chemical_formula_sum 'C9 H18 O5'
_chemical_formula_weight 206.23
_chemical_name_common 'Paquette 1404'
_chemical_name_systematic
;
 ?
;
_space_group_IT_number 4
_symmetry_cell_setting monoclinic
_symmetry_space_group_name_Hall 'P 2yb'
_symmetry_space_group_name_H-M 'P 1 21 1'
_atom_sites_solution_hydrogens geom
_atom_sites_solution_primary direct
_atom_sites_solution_secondary difmap
_audit_conform_dict_location ftp://ftp.iucr.org/pub/cif_core.dic
_audit_conform_dict_name cif_core.dic
_audit_conform_dict_version 2.3
_audit_creation_date 2005-09-16T16:54:15-00:00
_audit_creation_method 'WinGX routine CIF_UPDATE'
_cell_angle_alpha 90
_cell_angle_beta 91.434(11)
_cell_angle_gamma 90
_cell_formula_units_Z 2
_cell_length_a 5.000(1)
_cell_length_b 9.130(2)
_cell_length_c 10.483(3)
_cell_measurement_reflns_used 1170
_cell_measurement_temperature 150(2)
_cell_measurement_theta_max 27.485
_cell_measurement_theta_min 2.037
_cell_measurement_wavelength 0.71073
_cell_volume 478.4(2)
_computing_cell_refinement 'HKL Scalepack (Otwinowski & Minor 1997)'
_computing_data_collection 'Collect (Nonius BV, 1997-2000)'
_computing_data_reduction 'HKL Denzo and Scalepack (Otwinowski & Minor 1997)'
_computing_molecular_graphics 'Ortep-3 for Windows (Farrugia, 1997)'
_computing_publication_material 'WinGX publication routines (Farrugia, 1999)'
_computing_structure_refinement 'SHELXL-97 (Sheldrick, 1997)'
_computing_structure_solution 'SHELXS-97 (Sheldrick, 1997)'
_diffrn_ambient_temperature 150(2)
_diffrn_detector 'CCD plate'
_diffrn_detector_area_resol_mean 9
_diffrn_measured_fraction_theta_full 0.999
_diffrn_measured_fraction_theta_max 0.999
_diffrn_measurement_device '95mm CCD camera on \k-goniostat'
_diffrn_measurement_device_type KappaCCD
_diffrn_measurement_method 'phi and omega scans'
_diffrn_orient_matrix_type 'by Nonius Collect from scalepack cell'
_diffrn_orient_matrix_UB_11 -0.127436
_diffrn_orient_matrix_UB_12 0.501545E-1
_diffrn_orient_matrix_UB_13 0.576348E-1
_diffrn_orient_matrix_UB_21 0.153546
_diffrn_orient_matrix_UB_22 0.330432E-1
_diffrn_orient_matrix_UB_23 0.557888E-1
_diffrn_orient_matrix_UB_31 0.143889E-1
_diffrn_orient_matrix_UB_32 0.915873E-1
_diffrn_orient_matrix_UB_33 -0.516894E-1
_diffrn_radiation_monochromator graphite
_diffrn_radiation_probe x-ray
_diffrn_radiation_type MoK\a
_diffrn_radiation_wavelength 0.71073
_diffrn_reflns_av_R_equivalents 0.035
_diffrn_reflns_limit_h_max 6
_diffrn_reflns_limit_h_min -6
_diffrn_reflns_limit_k_max 11
_diffrn_reflns_limit_k_min -11
_diffrn_reflns_limit_l_max 13
_diffrn_reflns_limit_l_min -13
_diffrn_reflns_number 9976
_diffrn_reflns_theta_full 27.47
_diffrn_reflns_theta_max 27.47
_diffrn_reflns_theta_min 2.96
_diffrn_source 'Enraf Nonius FR590'
_exptl_absorpt_coefficient_mu 0.116
_exptl_absorpt_correction_type none
_exptl_crystal_colour colorless
_exptl_crystal_density_diffrn 1.432
_exptl_crystal_density_method 'not measured'
_exptl_crystal_description plate
_exptl_crystal_F_000 224
_exptl_crystal_size_max 0.27
_exptl_crystal_size_mid 0.27
_exptl_crystal_size_min 0.08
_refine_diff_density_max 0.162
_refine_diff_density_min -0.256
_refine_diff_density_rms 0.049
_refine_ls_extinction_method none
_refine_ls_goodness_of_fit_ref 1.063
_refine_ls_hydrogen_treatment mixed
_refine_ls_matrix_type full
_refine_ls_number_parameters 147
_refine_ls_number_reflns 2166
_refine_ls_number_restraints 1
_refine_ls_restrained_S_all 1.063
_refine_ls_R_factor_all 0.0471
_refine_ls_R_factor_gt 0.0389
_refine_ls_shift/su_max 0.004
_refine_ls_shift/su_mean 0.001
_refine_ls_structure_factor_coef Fsqd
_refine_ls_weighting_details 'w=1/[\s^2^(Fo^2^)+(0.0490P)^2^+0.0796P] where P=(Fo^2^+2Fc^2^)/3'
_refine_ls_weighting_scheme calc
_refine_ls_wR_factor_gt 0.0887
_refine_ls_wR_factor_ref 0.093
_reflns_number_gt 1924
_reflns_number_total 2166
_reflns_threshold_expression >2sigma(I)
_cod_data_source_file jo051989gsi20050922_044942.cif
_cod_original_sg_symbol_H-M 'P 21'
_cod_database_code 4021708

loop_
_symmetry_equiv_pos_as_xyz
'x, y, z'
'-x, y+1/2, -z'

loop_
_atom_site_label
_atom_site_type_symbol
_atom_site_fract_x
_atom_site_fract_y
_atom_site_fract_z
_atom_site_U_iso_or_equiv
_atom_site_adp_type
_atom_site_occupancy
_atom_site_symmetry_multiplicity
_atom_site_calc_flag
_atom_site_refinement_flags
O1 O 0.7182(3) 0.64249(14) 0.63663(13) 0.0226(3) Uani 1 1 d .
H1O1 H 0.840(6) 0.619(3) 0.592(3) 0.052(9) Uiso 1 1 d .
O2 O 1.0949(2) 0.94741(14) 0.61667(13) 0.0221(3) Uani 1 1 d .
H1O2 H 1.110(5) 0.889(3) 0.555(3) 0.040(7) Uiso 1 1 d .
O3 O 0.7814(3) 1.15504(14) 0.48168(12) 0.0234(3) Uani 1 1 d .
H1O3 H 0.649(5) 1.156(3) 0.445(2) 0.026(6) Uiso 1 1 d .
O4 O 0.9967(3) 1.33861(14) 0.63635(13) 0.0250(3) Uani 1 1 d .
H1O4 H 1.149(5) 1.355(3) 0.668(2) 0.036(7) Uiso 1 1 d .
O5 O 0.5087(3) 1.38141(14) 0.74574(13) 0.0242(3) Uani 1 1 d .
H1O5 H 0.602(5) 1.443(4) 0.706(3) 0.058(9) Uiso 1 1 d .
C1 C 0.7311(3) 0.87927(18) 0.75476(17) 0.0188(4) Uani 1 1 d .
H1 H 0.5323 0.8848 0.7617 0.023 Uiso 1 1 calc R
C2 C 0.8101(3) 0.9547(2) 0.63043(17) 0.0195(4) Uani 1 1 d .
H2 H 0.7269 0.8974 0.5585 0.023 Uiso 1 1 calc R
C3 C 0.7269(4) 1.1154(2) 0.61112(16) 0.0189(4) Uani 1 1 d .
H3 H 0.5305 1.1248 0.6251 0.023 Uiso 1 1 calc R
C4 C 0.8801(3) 1.2199(2) 0.70402(17) 0.0192(4) Uani 1 1 d .
H4 H 1.0269 1.1634 0.748 0.023 Uiso 1 1 calc R
C5 C 0.6983(4) 1.2826(2) 0.80518(17) 0.0219(4) Uani 1 1 d .
H5 H 0.8105 1.3387 0.8685 0.026 Uiso 1 1 calc R
C6 C 0.5379(4) 1.1691(2) 0.87609(17) 0.0234(4) Uani 1 1 d .
H6A H 0.4223 1.1165 0.8132 0.028 Uiso 1 1 calc R
H6B H 0.4188 1.2211 0.935 0.028 Uiso 1 1 calc R
C7 C 0.6989(4) 1.0551(2) 0.95330(19) 0.0277(4) Uani 1 1 d .
H7A H 0.573 1.0012 1.0076 0.033 Uiso 1 1 calc R
H7B H 0.8248 1.1082 1.0111 0.033 Uiso 1 1 calc R
C8 C 0.8604(4) 0.9416(2) 0.87855(17) 0.0218(4) Uani 1 1 d .
H8A H 0.9015 0.8584 0.9364 0.026 Uiso 1 1 calc R
H8B H 1.033 0.9871 0.8565 0.026 Uiso 1 1 calc R
C9 C 0.8126(4) 0.7171(2) 0.74919(17) 0.0227(4) Uani 1 1 d .
H9A H 1.0102 0.7105 0.754 0.027 Uiso 1 1 calc R
H9B H 0.7425 0.6663 0.8248 0.027 Uiso 1 1 calc R

loop_
_atom_site_aniso_label
_atom_site_aniso_U_11
_atom_site_aniso_U_22
_atom_site_aniso_U_33
_atom_site_aniso_U_23
_atom_site_aniso_U_13
_atom_site_aniso_U_12
O1 0.0244(7) 0.0194(7) 0.0240(7) -0.0039(5) 0.0011(6) -0.0020(5)
O2 0.0195(6) 0.0233(7) 0.0238(7) -0.0037(6) 0.0031(5) 0.0004(5)
O3 0.0246(7) 0.0292(7) 0.0165(6) 0.0049(5) -0.0010(5) -0.0037(6)
O4 0.0257(8) 0.0222(7) 0.0270(7) 0.0054(6) 0.0015(6) -0.0063(6)
O5 0.0220(7) 0.0167(7) 0.0340(8) 0.0027(6) 0.0033(6) 0.0003(5)
C1 0.0193(8) 0.0170(9) 0.0201(9) 0.0030(7) 0.0016(7) -0.0005(7)
C2 0.0167(8) 0.0221(9) 0.0196(9) -0.0003(7) 0.0016(6) -0.0002(7)
C3 0.0200(9) 0.0189(9) 0.0178(8) 0.0015(7) 0.0028(7) -0.0025(7)
C4 0.0210(8) 0.0179(8) 0.0189(8) 0.0016(7) 0.0020(7) -0.0025(7)
C5 0.0248(9) 0.0182(9) 0.0225(9) -0.0008(8) 0.0015(7) 0.0008(7)
C6 0.0264(9) 0.0225(10) 0.0215(9) -0.0020(7) 0.0070(7) -0.0005(7)
C7 0.0367(11) 0.0244(10) 0.0222(10) 0.0000(8) 0.0026(8) -0.0010(8)
C8 0.0264(9) 0.0193(9) 0.0196(9) 0.0039(8) -0.0013(7) -0.0018(8)
C9 0.0266(9) 0.0203(9) 0.0209(9) 0.0003(8) -0.0040(7) -0.0007(8)

loop_
_atom_type_symbol
_atom_type_description
_atom_type_scat_dispersion_real
_atom_type_scat_dispersion_imag
_atom_type_scat_source
C C 0.0033 0.0016 'International Tables Vol C Tables 4.2.6.8 and 6.1.1.4'
H H 0 0 'International Tables Vol C Tables 4.2.6.8 and 6.1.1.4'
O O 0.0106 0.006 'International Tables Vol C Tables 4.2.6.8 and 6.1.1.4'

loop_
_geom_angle_atom_site_label_1
_geom_angle_atom_site_label_2
_geom_angle_atom_site_label_3
_geom_angle
C9 O1 H1O1 111(2)
C2 O2 H1O2 102.5(17)
C3 O3 H1O3 107.5(17)
C4 O4 H1O4 108.5(16)
C5 O5 H1O5 105(2)
C2 C1 C9 109.04(15)
C2 C1 C8 115.92(14)
C9 C1 C8 106.34(15)
C2 C1 H1 108.4
C9 C1 H1 108.4
C8 C1 H1 108.4
O2 C2 C1 109.94(14)
O2 C2 C3 107.28(14)
C1 C2 C3 117.77(15)
O2 C2 H2 107.1
C1 C2 H2 107.1
C3 C2 H2 107.1
O3 C3 C2 107.92(14)
O3 C3 C4 109.59(14)
C2 C3 C4 112.12(14)
O3 C3 H3 109.1
C2 C3 H3 109.1
C4 C3 H3 109.1
O4 C4 C5 108.59(15)
O4 C4 C3 110.88(14)
C5 C4 C3 111.91(14)
O4 C4 H4 108.5
C5 C4 H4 108.5
C3 C4 H4 108.5
O5 C5 C6 106.85(15)
O5 C5 C4 109.38(15)
C6 C5 C4 114.61(15)
O5 C5 H5 108.6
C6 C5 H5 108.6
C4 C5 H5 108.6
C5 C6 C7 116.44(16)
C5 C6 H6A 108.2
C7 C6 H6A 108.2
C5 C6 H6B 108.2
C7 C6 H6B 108.2
H6A C6 H6B 107.3
C6 C7 C8 117.58(16)
C6 C7 H7A 107.9
C8 C7 H7A 107.9
C6 C7 H7B 107.9
C8 C7 H7B 107.9
H7A C7 H7B 107.2
C7 C8 C1 117.51(15)
C7 C8 H8A 107.9
C1 C8 H8A 107.9
C7 C8 H8B 107.9
C1 C8 H8B 107.9
H8A C8 H8B 107.2
O1 C9 C1 114.02(15)
O1 C9 H9A 108.7
C1 C9 H9A 108.7
O1 C9 H9B 108.7
C1 C9 H9B 108.7
H9A C9 H9B 107.6

loop_
_geom_bond_atom_site_label_1
_geom_bond_atom_site_label_2
_geom_bond_distance
O1 C9 1.432(2)
O1 H1O1 0.80(3)
O2 C2 1.437(2)
O2 H1O2 0.84(3)
O3 C3 1.437(2)
O3 H1O3 0.76(3)
O4 C4 1.428(2)
O4 H1O4 0.84(3)
O5 C5 1.439(2)
O5 H1O5 0.85(3)
C1 C2 1.535(2)
C1 C9 1.538(2)
C1 C8 1.544(3)
C1 H1 1
C2 C3 1.537(3)
C2 H2 1
C3 C4 1.552(2)
C3 H3 1
C4 C5 1.525(2)
C4 H4 1
C5 C6 1.516(3)
C5 H5 1
C6 C7 1.535(3)
C6 H6A 0.99
C6 H6B 0.99
C7 C8 1.540(3)
C7 H7A 0.99
C7 H7B 0.99
C8 H8A 0.99
C8 H8B 0.99
C9 H9A 0.99
C9 H9B 0.99

loop_
_geom_hbond_atom_site_label_D
_geom_hbond_atom_site_label_H
_geom_hbond_atom_site_label_A
_geom_hbond_distance_DH
_geom_hbond_distance_HA
_geom_hbond_distance_DA
_geom_hbond_angle_DHA
_geom_hbond_site_symmetry_A
O1 H1O1 O3 0.80(3) 2.09(3) 2.823(2) 151(3) 2_746
O2 H1O2 O4 0.84(3) 2.12(3) 2.858(2) 147(2) 2_746
O2 H1O2 O3 0.84(3) 2.24(3) 2.933(2) 140(2) 2_746
O3 H1O3 O1 0.76(3) 2.01(3) 2.763(2) 173(2) 2_656
O4 H1O4 O5 0.84(3) 1.97(3) 2.806(2) 177(2) 1_655
O5 H1O5 O1 0.85(3) 2.05(3) 2.8544(19) 158(3) 1_565
O5 H1O5 O4 0.85(3) 2.33(3) 2.750(2) 111(2) .

loop_
_geom_torsion_atom_site_label_1
_geom_torsion_atom_site_label_2
_geom_torsion_atom_site_label_3
_geom_torsion_atom_site_label_4
_geom_torsion
C9 C1 C2 O2 -61.49(18)
C8 C1 C2 O2 58.4(2)
C9 C1 C2 C3 175.27(14)
C8 C1 C2 C3 -64.8(2)
O2 C2 C3 O3 64.83(17)
C1 C2 C3 O3 -170.59(14)
O2 C2 C3 C4 -55.95(18)
C1 C2 C3 C4 68.63(19)
O3 C3 C4 O4 9.07(19)
C2 C3 C4 O4 128.88(15)
O3 C3 C4 C5 130.47(15)
C2 C3 C4 C5 -109.72(17)
O4 C4 C5 O5 54.12(18)
C3 C4 C5 O5 -68.60(19)
O4 C4 C5 C6 174.06(15)
C3 C4 C5 C6 51.3(2)
O5 C5 C6 C7 -177.06(15)
C4 C5 C6 C7 61.6(2)
C5 C6 C7 C8 -68.8(2)
C6 C7 C8 C1 -39.1(2)
C2 C1 C8 C7 95.58(19)
C9 C1 C8 C7 -143.05(16)
C2 C1 C9 O1 -51.9(2)
C8 C1 C9 O1 -177.57(15)

loop_
_cod_related_entry_id
_cod_related_entry_database
_cod_related_entry_code
1 ChemSpider 9882999
